data_4029171
loop_
_publ_author_name
'Jim\'enez-Os\'es, Gonzalo'
'Aydillo, Carlos'
'Busto, Jes\'us H'
'Zurbano, Mar\'ia M'
'Peregrina, Jes\'us M'
'Avenoza, Alberto'

_publ_section_title
;
 Influence of amino Acid stereocenters on the formation of bicyclic
 n,o-acetals.
;
_journal_issue 6
_journal_name_full 'The Journal of organic chemistry'
_journal_page_first 2556
_journal_page_last 2563
_journal_paper_doi 10.1021/jo500015c
_journal_volume 79
_journal_year 2014
_chemical_absolute_configuration syn
_chemical_formula_moiety 'C11 H17 N O6'
_chemical_formula_sum 'C11 H17 N O6'
_chemical_formula_weight 259.26
_chemical_name_systematic
;
 ?
;
_space_group_IT_number 4
_symmetry_cell_setting monoclinic
_symmetry_space_group_name_Hall 'P 2yb'
_symmetry_space_group_name_H-M 'P 1 21 1'
_atom_sites_solution_hydrogens geom
_atom_sites_solution_primary direct
_atom_sites_solution_secondary difmap
_audit_creation_method SHELXL-97
_cell_angle_alpha 90.00
_cell_angle_beta 96.640(4)
_cell_angle_gamma 90.00
_cell_formula_units_Z 2
_cell_length_a 5.8457(4)
_cell_length_b 7.8597(5)
_cell_length_c 13.8602(9)
_cell_measurement_reflns_used 1792
_cell_measurement_temperature 173(2)
_cell_volume 632.54(7)
_computing_cell_refinement 'Denzo and Scalepak (1997)'
_computing_data_collection 'Nonius Kappa CCD'
_computing_data_reduction 'Denzo and Scalepak (1997)'
_computing_molecular_graphics 'ORTEP III'
_computing_publication_material 'SHELXL-97 (Sheldrick, 1997)'
_computing_structure_refinement 'SHELXL-97 (Sheldrick, 1997)'
_computing_structure_solution 'SHELXS-97 (Sheldrick, 1990)'
_diffrn_ambient_temperature 173(2)
_diffrn_measured_fraction_theta_full 0.996
_diffrn_measured_fraction_theta_max 0.996
_diffrn_measurement_device_type 'Nonius Kappa CCD'
_diffrn_measurement_method CCD
_diffrn_radiation_monochromator graphite
_diffrn_radiation_source 'fine-focus sealed tube'
_diffrn_radiation_type MoK\a
_diffrn_radiation_wavelength 0.71073
_diffrn_reflns_av_R_equivalents 0.0666
_diffrn_reflns_av_sigmaI/netI 0.0494
_diffrn_reflns_limit_h_max 7
_diffrn_reflns_limit_h_min -7
_diffrn_reflns_limit_k_max 10
_diffrn_reflns_limit_k_min -9
_diffrn_reflns_limit_l_max 17
_diffrn_reflns_limit_l_min -18
_diffrn_reflns_number 5469
_diffrn_reflns_theta_full 28.21
_diffrn_reflns_theta_max 28.21
_diffrn_reflns_theta_min 3.51
_exptl_absorpt_coefficient_mu 0.111
_exptl_absorpt_correction_type none
_exptl_crystal_colour colourless
_exptl_crystal_density_diffrn 1.361
_exptl_crystal_density_method 'not measured'
_exptl_crystal_description prism
_exptl_crystal_F_000 276
_exptl_crystal_size_max 0.3
_exptl_crystal_size_mid 0.3
_exptl_crystal_size_min 0.12
_refine_diff_density_max 0.160
_refine_diff_density_min -0.187
_refine_diff_density_rms 0.044
_refine_ls_abs_structure_details 'Flack H D (1983), Acta Cryst. A39, 876-881'
_refine_ls_abs_structure_Flack 10(10)
_refine_ls_extinction_coef 0.084(14)
_refine_ls_extinction_expression Fc^*^=kFc[1+0.001xFc^2^\l^3^/sin(2\q)]^-1/4^
_refine_ls_extinction_method SHELXL
_refine_ls_goodness_of_fit_ref 0.969
_refine_ls_hydrogen_treatment refxyz
_refine_ls_matrix_type full
_refine_ls_number_parameters 164
_refine_ls_number_reflns 1664
_refine_ls_number_restraints 1
_refine_ls_restrained_S_all 0.968
_refine_ls_R_factor_all 0.0604
_refine_ls_R_factor_gt 0.0436
_refine_ls_shift/su_max 0.000
_refine_ls_shift/su_mean 0.000
_refine_ls_structure_factor_coef Fsqd
_refine_ls_weighting_details 'calc w=1/[\s^2^(Fo^2^)+(0.0756P)^2^+0.0591P] where P=(Fo^2^+2Fc^2^)/3'
_refine_ls_weighting_scheme calc
_refine_ls_wR_factor_gt 0.1124
_refine_ls_wR_factor_ref 0.1263
_reflns_number_gt 1305
_reflns_number_total 1664
_reflns_threshold_expression >2sigma(I)
_cod_data_source_file jo500015c_si_002.cif
_cod_data_source_block shelxl
_cod_depositor_comments
;
The following automatic conversions were performed:

'_symmetry_cell_setting' value 'Monoclinic' changed to 'monoclinic'
according to
/usr/data/users/saulius/crontab/automatic-downloads/current/ACS/lib/dictionaries/cif_core.dic
dictionary named 'cif_core.dic' version 2.4.2 from 2011-04-26.

Automatic conversion script
Id: cif_fix_values 2281 2013-09-26 08:29:07Z andrius 
;
_cod_original_sg_symbol_H-M 'P 21'
_cod_database_code 4029171

loop_
_symmetry_equiv_pos_as_xyz
'x, y, z'
'-x, y+1/2, -z'

loop_
_atom_site_label
_atom_site_type_symbol
_atom_site_fract_x
_atom_site_fract_y
_atom_site_fract_z
_atom_site_U_iso_or_equiv
_atom_site_adp_type
_atom_site_occupancy
_atom_site_symmetry_multiplicity
_atom_site_calc_flag
_atom_site_refinement_flags
O1 O 1.0428(3) -0.0348(3) 0.78486(14) 0.0456(5) Uani 1 1 d .
O2 O 0.7108(3) 0.0346(3) 0.96631(14) 0.0446(5) Uani 1 1 d .
O3 O 0.5961(4) 0.1087(3) 0.55683(14) 0.0521(6) Uani 1 1 d .
N4 N 0.7876(4) 0.1771(3) 0.74061(15) 0.0348(5) Uani 1 1 d .
O5 O 0.7465(4) 0.2876(3) 0.88511(14) 0.0447(5) Uani 1 1 d .
O6 O 0.7095(5) 0.4621(3) 0.75643(17) 0.0561(6) Uani 1 1 d .
C7 C 0.9386(5) 0.1691(4) 0.6631(2) 0.0424(7) Uani 1 1 d .
C8 C 0.7476(5) 0.3227(4) 0.7896(2) 0.0395(6) Uani 1 1 d .
C9 C 0.8278(4) 0.0317(4) 0.80668(19) 0.0352(6) Uani 1 1 d .
C10 C 0.8504(5) 0.1188(3) 0.90837(19) 0.0358(6) Uani 1 1 d .
C11 C 0.8062(5) 0.1747(5) 0.5613(2) 0.0459(7) Uani 1 1 d .
C12 C 1.0416(6) -0.0110(5) 0.6824(2) 0.0520(8) Uani 1 1 d .
H12A H 0.9470 -0.0964 0.6465 0.062 Uiso 1 1 calc R
H12B H 1.1965 -0.0173 0.6640 0.062 Uiso 1 1 calc R
C13 C 1.0945(5) 0.1463(4) 0.9542(2) 0.0473(7) Uani 1 1 d .
H13A H 1.1798 0.2053 0.9094 0.071 Uiso 1 1 calc R
H13B H 1.1655 0.0382 0.9702 0.071 Uiso 1 1 calc R
H13C H 1.0934 0.2129 1.0122 0.071 Uiso 1 1 calc R
C14 C 0.6416(6) -0.1006(4) 0.7915(2) 0.0470(7) Uani 1 1 d .
H14A H 0.4989 -0.0531 0.8067 0.071 Uiso 1 1 calc R
H14B H 0.6822 -0.1963 0.8331 0.071 Uiso 1 1 calc R
H14C H 0.6249 -0.1372 0.7250 0.071 Uiso 1 1 calc R
C15 C 0.7066(7) 0.0995(6) 1.0626(2) 0.0598(9) Uani 1 1 d .
H15A H 0.6042 0.0319 1.0962 0.090 Uiso 1 1 calc R
H15B H 0.6541 0.2153 1.0594 0.090 Uiso 1 1 calc R
H15C H 0.8589 0.0947 1.0969 0.090 Uiso 1 1 calc R
O16 O 0.8879(5) 0.2271(5) 0.49232(18) 0.0835(11) Uani 1 1 d .
C17 C 0.4646(6) 0.1076(6) 0.4614(2) 0.0603(9) Uani 1 1 d .
H17A H 0.3164 0.0574 0.4656 0.090 Uiso 1 1 calc R
H17B H 0.5454 0.0424 0.4175 0.090 Uiso 1 1 calc R
H17C H 0.4451 0.2222 0.4378 0.090 Uiso 1 1 calc R
C18 C 1.1263(6) 0.3040(7) 0.6729(3) 0.0661(10) Uani 1 1 d .
H18A H 1.2084 0.2991 0.7369 0.099 Uiso 1 1 calc R
H18B H 1.0579 0.4144 0.6622 0.099 Uiso 1 1 calc R
H18C H 1.2311 0.2835 0.6257 0.099 Uiso 1 1 calc R

loop_
_atom_site_aniso_label
_atom_site_aniso_U_11
_atom_site_aniso_U_22
_atom_site_aniso_U_33
_atom_site_aniso_U_23
_atom_site_aniso_U_13
_atom_site_aniso_U_12
O1 0.0419(10) 0.0564(13) 0.0372(10) -0.0055(10) -0.0004(8) 0.0165(10)
O2 0.0507(11) 0.0496(12) 0.0339(10) 0.0017(9) 0.0071(8) -0.0013(10)
O3 0.0504(12) 0.0721(15) 0.0321(10) 0.0001(11) -0.0026(9) -0.0064(12)
N4 0.0362(11) 0.0396(12) 0.0287(10) -0.0002(10) 0.0044(8) 0.0036(10)
O5 0.0625(13) 0.0382(11) 0.0336(10) -0.0006(9) 0.0062(9) 0.0124(10)
O6 0.0773(15) 0.0403(12) 0.0496(13) 0.0062(10) 0.0024(11) 0.0085(12)
C7 0.0394(14) 0.0557(17) 0.0331(13) -0.0008(13) 0.0076(11) 0.0000(14)
C8 0.0433(15) 0.0406(15) 0.0342(13) 0.0000(12) 0.0023(11) 0.0055(12)
C9 0.0354(12) 0.0382(13) 0.0314(12) -0.0008(11) 0.0019(10) 0.0080(12)
C10 0.0397(13) 0.0342(13) 0.0328(12) -0.0001(11) 0.0015(10) 0.0014(11)
C11 0.0493(15) 0.0548(17) 0.0349(14) 0.0041(14) 0.0105(12) 0.0046(15)
C12 0.0463(16) 0.072(2) 0.0366(14) -0.0068(16) 0.0025(12) 0.0199(16)
C13 0.0484(15) 0.0516(19) 0.0394(14) -0.0059(13) -0.0056(12) -0.0046(14)
C14 0.0572(18) 0.0390(15) 0.0426(16) -0.0035(13) -0.0035(13) -0.0065(14)
C15 0.077(2) 0.070(2) 0.0351(15) -0.0051(16) 0.0175(15) -0.003(2)
O16 0.0744(16) 0.136(3) 0.0404(12) 0.0269(15) 0.0098(12) -0.0192(18)
C17 0.0602(19) 0.079(2) 0.0381(15) -0.0055(18) -0.0096(14) 0.0045(18)
C18 0.0541(19) 0.090(3) 0.056(2) -0.010(2) 0.0149(16) -0.023(2)

loop_
_atom_type_symbol
_atom_type_description
_atom_type_scat_dispersion_real
_atom_type_scat_dispersion_imag
_atom_type_scat_source
C C 0.0033 0.0000 'International Tables Vol C Tables 4.2.6.8 and 6.1.1.4'
H H 0.0000 0.0000 'International Tables Vol C Tables 4.2.6.8 and 6.1.1.4'
O O 0.0106 0.0000 'International Tables Vol C Tables 4.2.6.8 and 6.1.1.4'
N N 0.0061 0.0000 'International Tables Vol C Tables 4.2.6.8 and 6.1.1.4'

loop_
_geom_angle_atom_site_label_1
_geom_angle_atom_site_label_2
_geom_angle_atom_site_label_3
_geom_angle
C9 O1 C12 105.0(2)
C10 O2 C15 116.5(3)
C11 O3 C17 115.7(2)
C8 N4 C9 111.5(2)
C8 N4 C7 123.5(3)
C9 N4 C7 110.9(2)
C8 O5 C10 110.4(2)
N4 C7 C18 113.2(3)
N4 C7 C11 113.0(2)
C18 C7 C11 110.2(3)
N4 C7 C12 99.6(2)
C18 C7 C12 111.1(3)
C11 C7 C12 109.3(3)
O6 C8 O5 122.7(3)
O6 C8 N4 127.6(3)
O5 C8 N4 109.7(2)
O1 C9 N4 103.6(2)
O1 C9 C14 111.0(2)
N4 C9 C14 113.0(2)
O1 C9 C10 111.6(2)
N4 C9 C10 102.3(2)
C14 C9 C10 114.5(2)
O2 C10 O5 107.6(2)
O2 C10 C13 114.7(2)
O5 C10 C13 107.9(2)
O2 C10 C9 108.8(2)
O5 C10 C9 102.0(2)
C13 C10 C9 114.9(2)
O16 C11 O3 123.5(3)
O16 C11 C7 122.9(3)
O3 C11 C7 113.5(2)
O1 C12 C7 104.3(2)
O1 C12 H12A 110.9
C7 C12 H12A 110.9
O1 C12 H12B 110.9
C7 C12 H12B 110.9
H12A C12 H12B 108.9
C10 C13 H13A 109.5
C10 C13 H13B 109.5
H13A C13 H13B 109.5
C10 C13 H13C 109.5
H13A C13 H13C 109.5
H13B C13 H13C 109.5
C9 C14 H14A 109.5
C9 C14 H14B 109.5
H14A C14 H14B 109.5
C9 C14 H14C 109.5
H14A C14 H14C 109.5
H14B C14 H14C 109.5
O2 C15 H15A 109.5
O2 C15 H15B 109.5
H15A C15 H15B 109.5
O2 C15 H15C 109.5
H15A C15 H15C 109.5
H15B C15 H15C 109.5
O3 C17 H17A 109.5
O3 C17 H17B 109.5
H17A C17 H17B 109.5
O3 C17 H17C 109.5
H17A C17 H17C 109.5
H17B C17 H17C 109.5
C7 C18 H18A 109.5
C7 C18 H18B 109.5
H18A C18 H18B 109.5
C7 C18 H18C 109.5
H18A C18 H18C 109.5
H18B C18 H18C 109.5

loop_
_geom_bond_atom_site_label_1
_geom_bond_atom_site_label_2
_geom_bond_distance
O1 C9 1.426(3)
O1 C12 1.431(4)
O2 C10 1.379(3)
O2 C15 1.432(4)
O3 C11 1.328(4)
O3 C17 1.452(3)
N4 C8 1.365(4)
N4 C9 1.466(4)
N4 C7 1.469(3)
O5 C8 1.352(3)
O5 C10 1.479(3)
O6 C8 1.200(4)
C7 C18 1.520(5)
C7 C11 1.529(4)
C7 C12 1.550(5)
C9 C14 1.503(4)
C9 C10 1.559(4)
C10 C13 1.509(4)
C11 O16 1.191(4)
C12 H12A 0.9700
C12 H12B 0.9700
C13 H13A 0.9600
C13 H13B 0.9600
C13 H13C 0.9600
C14 H14A 0.9600
C14 H14B 0.9600
C14 H14C 0.9600
C15 H15A 0.9600
C15 H15B 0.9600
C15 H15C 0.9600
C17 H17A 0.9600
C17 H17B 0.9600
C17 H17C 0.9600
C18 H18A 0.9600
C18 H18B 0.9600
C18 H18C 0.9600
